data_1536954
loop_
_publ_author_name
'Zaremba, V.'
'Dubenskiy, V.'
'Kal'ichak, Ya.M.'
'Hoffmann, R.D.'
'Poettgen, R.'

_publ_section_title
;
 Indium substructures in Tb6 Pt12 In23, Dy2 Pt7 In16, and Yb2 Pd6 In13
;
_journal_name_full 'Solid State Sciences'
_journal_page_first 10
_journal_page_last 1293
_journal_volume 4
_journal_year 2002
_chemical_formula_sum 'In13 Pd6 Yb2'
_chemical_name_systematic 'Yb2 Pd6 In13'
_space_group_IT_number 12
_symmetry_space_group_name_Hall '-C 2y'
_symmetry_space_group_name_H-M 'C 1 2/m 1'
_cell_angle_alpha 90
_cell_angle_beta 118.53
_cell_angle_gamma 90
_cell_formula_units_Z 2
_cell_length_a 16.77
_cell_length_b 4.3817
_cell_length_c 13.397
_cell_volume 864.885
_citation_journal_id_ASTM SSSCFJ
_cod_data_source_file Zaremba_SSSCFJ_2002_791.cif
_cod_data_source_block In13Pd6Yb2
_cod_original_cell_volume 864.8848
_cod_database_code 1536954

loop_
_symmetry_equiv_pos_as_xyz
x,y,z
-x,y,-z
-x,-y,-z
x,-y,z
x+1/2,y+1/2,z
-x+1/2,y+1/2,-z
-x+1/2,-y+1/2,-z
x+1/2,-y+1/2,z

loop_
_atom_site_label
_atom_site_type_symbol
_atom_site_fract_x
_atom_site_fract_y
_atom_site_fract_z
_atom_site_occupancy
_atom_site_U_iso_or_equiv
In4 In 0.40763 0 0.40093 1 0.0
Yb1 Yb 0.17731 0 0.27207 1 0.0
Pd3 Pd 0.61206 0 0.40484 1 0.0
In2 In 0.51062 0 0.17241 1 0.0
Pd2 Pd 0.8838 0 0.08234 1 0.0
In7 In 0.99902 0 0.32852 1 0.0
In3 In 0.79906 0 0.46081 1 0.0
Pd1 Pd 0.81896 0 0.26369 1 0.0
In6 In 0.6529 0 0.0757 1 0.0
In1 In 0 0 0 1 0.0
In5 In 0.29942 0 0.12454 1 0.0
